data_1542685
loop_
_publ_author_name
'Sharma, Shivani'
'Pathare, Ramdas S.'
'Maurya, Antim K.'
'Gopal, Kandasamy'
'Roy, Tapta Kanchan'
'Sawant, Devesh M.'
'Pardasani, Ram T.'

_publ_section_title
;
 Ruthenium Catalyzed Intramolecular C-S Coupling Reactions: Synthetic
 Scope and Mechanistic Insight.
;
_journal_issue 3
_journal_name_full 'Organic letters'
_journal_page_first 356
_journal_page_last 359
_journal_paper_doi 10.1021/acs.orglett.5b03185
_journal_volume 18
_journal_year 2016
_chemical_formula_moiety 'C14 H12 N2 O S'
_chemical_formula_sum 'C14 H12 N2 O S'
_chemical_formula_weight 256.32
_chemical_name_systematic
; 
 ? 
;
_space_group_IT_number 14
_symmetry_cell_setting monoclinic
_symmetry_space_group_name_Hall '-P 2ybc'
_symmetry_space_group_name_H-M 'P 1 21/c 1'
_atom_sites_solution_hydrogens geom
_atom_sites_solution_primary direct
_atom_sites_solution_secondary difmap
_audit_creation_method SHELXL-97
_cell_angle_alpha 90.00
_cell_angle_beta 105.094(2)
_cell_angle_gamma 90.00
_cell_formula_units_Z 4
_cell_length_a 13.1514(9)
_cell_length_b 12.8014(9)
_cell_length_c 7.2224(6)
_cell_measurement_reflns_used 5504
_cell_measurement_temperature 296(2)
_cell_measurement_theta_max 28.34
_cell_measurement_theta_min 2.26
_cell_volume 1173.99(15)
_computing_cell_refinement 'Bruker SAINT'
_computing_data_collection 'Bruker APEX2'
_computing_data_reduction 'Bruker SAINT'
_computing_molecular_graphics 'Bruker SHELXTL'
_computing_publication_material 'Bruker SHELXTL'
_computing_structure_refinement 'SHELXL-2014 (Sheldrick 2014)'
_computing_structure_solution 'SHELXS-97 (Sheldrick 2008)'
_diffrn_ambient_temperature 296(2)
_diffrn_measured_fraction_theta_full 0.996
_diffrn_measured_fraction_theta_max 0.996
_diffrn_measurement_device_type 'Bruker APEX-II CCD'
_diffrn_measurement_method '\f and \w scans'
_diffrn_radiation_monochromator graphite
_diffrn_radiation_source 'fine-focus sealed tube'
_diffrn_radiation_type MoK\a
_diffrn_radiation_wavelength 0.71073
_diffrn_reflns_av_R_equivalents 0.0272
_diffrn_reflns_av_sigmaI/netI 0.0236
_diffrn_reflns_limit_h_max 15
_diffrn_reflns_limit_h_min -15
_diffrn_reflns_limit_k_max 11
_diffrn_reflns_limit_k_min -15
_diffrn_reflns_limit_l_max 8
_diffrn_reflns_limit_l_min -8
_diffrn_reflns_number 7716
_diffrn_reflns_theta_full 25.00
_diffrn_reflns_theta_max 25.00
_diffrn_reflns_theta_min 2.26
_exptl_absorpt_coefficient_mu 0.263
_exptl_absorpt_correction_T_max 0.7457
_exptl_absorpt_correction_T_min 0.6511
_exptl_absorpt_correction_type multi-scan
_exptl_absorpt_process_details 'Bruker SADABS'
_exptl_crystal_colour colorless
_exptl_crystal_density_diffrn 1.450
_exptl_crystal_density_method 'not measured'
_exptl_crystal_description block
_exptl_crystal_F_000 536
_exptl_crystal_size_max 0.3
_exptl_crystal_size_mid 0.25
_exptl_crystal_size_min 0.25
_refine_diff_density_max 0.251
_refine_diff_density_min -0.304
_refine_diff_density_rms 0.054
_refine_ls_extinction_method none
_refine_ls_goodness_of_fit_ref 1.063
_refine_ls_hydrogen_treatment mixed
_refine_ls_matrix_type full
_refine_ls_number_parameters 168
_refine_ls_number_reflns 2062
_refine_ls_number_restraints 0
_refine_ls_restrained_S_all 1.063
_refine_ls_R_factor_all 0.0350
_refine_ls_R_factor_gt 0.0299
_refine_ls_shift/su_max 0.000
_refine_ls_shift/su_mean 0.000
_refine_ls_structure_factor_coef Fsqd
_refine_ls_weighting_details 'calc w=1/[\s^2^(Fo^2^)+(0.0398P)^2^+0.6778P] where P=(Fo^2^+2Fc^2^)/3'
_refine_ls_weighting_scheme calc
_refine_ls_wR_factor_gt 0.0760
_refine_ls_wR_factor_ref 0.0792
_reflns_number_gt 1858
_reflns_number_total 2062
_reflns_threshold_expression >2sigma(I)
_cod_data_source_file ol5b03185_si_002.cif
_cod_data_source_block 2
_cod_depositor_comments
;
The following automatic conversions were performed:

'_symmetry_cell_setting' value 'Monoclinic' changed to 'monoclinic'
according to
/usr/data/users/saulius/crontab/automatic-downloads/current/ACS/lib/dictionaries/cif_core.dic
dictionary named 'cif_core.dic' version 2.4.2 from 2011-04-26.

Automatic conversion script
Id: cif_fix_values 4268 2015-11-12 08:31:59Z antanas 
;
_cod_original_sg_symbol_H-M P2(1)/c
_cod_database_code 1542685

loop_
_symmetry_equiv_pos_as_xyz
'x, y, z'
'-x, y+1/2, -z+1/2'
'-x, -y, -z'
'x, -y-1/2, z-1/2'

loop_
_atom_site_label
_atom_site_type_symbol
_atom_site_fract_x
_atom_site_fract_y
_atom_site_fract_z
_atom_site_U_iso_or_equiv
_atom_site_adp_type
_atom_site_occupancy
_atom_site_symmetry_multiplicity
_atom_site_calc_flag
_atom_site_refinement_flags
S1 S 0.42340(3) 0.79082(3) -0.01406(5) 0.01141(13) Uani 1 1 d .
O1 O 0.86074(8) 0.80478(8) 0.44635(17) 0.0168(3) Uani 1 1 d .
N1 N 0.54523(10) 0.62979(10) 0.10598(18) 0.0116(3) Uani 1 1 d .
N2 N 0.37995(10) 0.58419(10) -0.08651(19) 0.0128(3) Uani 1 1 d .
H101 H 0.4044(15) 0.5198(17) -0.097(3) 0.025(5) Uiso 1 1 d .
C1 C 0.55181(12) 0.81414(12) 0.1230(2) 0.0110(3) Uani 1 1 d .
C2 C 0.60092(12) 0.90850(12) 0.1837(2) 0.0129(3) Uani 1 1 d .
H2 H 0.5647 0.9711 0.1525 0.016 Uiso 1 1 calc R
C3 C 0.70515(12) 0.90804(12) 0.2918(2) 0.0133(3) Uani 1 1 d .
H3 H 0.7395 0.9707 0.3326 0.016 Uiso 1 1 calc R
C4 C 0.75832(12) 0.81320(12) 0.3393(2) 0.0130(3) Uani 1 1 d .
C5 C 0.70870(12) 0.71871(11) 0.2798(2) 0.0126(3) Uani 1 1 d .
H5 H 0.7448 0.6561 0.3119 0.015 Uiso 1 1 calc R
C6 C 0.60494(12) 0.71872(11) 0.1722(2) 0.0112(3) Uani 1 1 d .
C7 C 0.45099(12) 0.65604(11) 0.0058(2) 0.0105(3) Uani 1 1 d .
C8 C 0.27453(12) 0.60374(11) -0.1888(2) 0.0118(3) Uani 1 1 d .
C9 C 0.23741(12) 0.55598(12) -0.3673(2) 0.0132(3) Uani 1 1 d .
H9 H 0.2828 0.5164 -0.4186 0.016 Uiso 1 1 calc R
C10 C 0.13311(13) 0.56754(12) -0.4680(2) 0.0166(4) Uani 1 1 d .
H10 H 0.1084 0.5345 -0.5858 0.020 Uiso 1 1 calc R
C11 C 0.06497(12) 0.62806(12) -0.3948(3) 0.0185(4) Uani 1 1 d .
H11 H -0.0050 0.6359 -0.4632 0.022 Uiso 1 1 calc R
C12 C 0.10247(12) 0.67652(12) -0.2188(2) 0.0174(4) Uani 1 1 d .
H12 H 0.0574 0.7179 -0.1700 0.021 Uiso 1 1 calc R
C13 C 0.20657(12) 0.66427(12) -0.1139(2) 0.0149(3) Uani 1 1 d .
H13 H 0.2307 0.6962 0.0052 0.018 Uiso 1 1 calc R
C14 C 0.91128(12) 0.89767(13) 0.5311(3) 0.0190(4) Uani 1 1 d .
H14A H 0.9159 0.9461 0.4321 0.028 Uiso 1 1 calc R
H14B H 0.9808 0.8813 0.6074 0.028 Uiso 1 1 calc R
H14C H 0.8713 0.9283 0.6110 0.028 Uiso 1 1 calc R

loop_
_atom_site_aniso_label
_atom_site_aniso_U_11
_atom_site_aniso_U_22
_atom_site_aniso_U_33
_atom_site_aniso_U_23
_atom_site_aniso_U_13
_atom_site_aniso_U_12
S1 0.0113(2) 0.0087(2) 0.0131(2) -0.00013(14) 0.00109(15) 0.00049(13)
O1 0.0107(6) 0.0150(6) 0.0218(6) -0.0039(5) -0.0012(5) -0.0015(4)
N1 0.0120(6) 0.0098(6) 0.0129(7) -0.0017(5) 0.0028(5) -0.0006(5)
N2 0.0116(7) 0.0082(7) 0.0168(7) -0.0016(5) 0.0003(5) 0.0008(5)
C1 0.0112(8) 0.0131(8) 0.0094(8) -0.0003(6) 0.0041(6) -0.0003(6)
C2 0.0162(8) 0.0110(7) 0.0121(8) 0.0013(6) 0.0046(6) 0.0009(6)
C3 0.0151(8) 0.0110(7) 0.0139(8) -0.0025(6) 0.0041(6) -0.0042(6)
C4 0.0107(8) 0.0171(8) 0.0113(8) -0.0009(6) 0.0030(6) -0.0016(6)
C5 0.0136(8) 0.0111(8) 0.0136(8) -0.0001(6) 0.0042(6) 0.0022(6)
C6 0.0136(8) 0.0116(8) 0.0095(8) -0.0012(6) 0.0050(6) -0.0011(6)
C7 0.0132(8) 0.0099(7) 0.0095(8) 0.0006(6) 0.0047(6) 0.0005(6)
C8 0.0111(7) 0.0077(7) 0.0157(8) 0.0028(6) 0.0021(6) -0.0020(6)
C9 0.0160(8) 0.0096(7) 0.0145(8) 0.0006(6) 0.0045(6) -0.0019(6)
C10 0.0196(9) 0.0143(8) 0.0133(8) 0.0021(6) -0.0002(7) -0.0048(6)
C11 0.0119(8) 0.0156(8) 0.0250(10) 0.0060(7) -0.0008(7) -0.0016(6)
C12 0.0136(8) 0.0128(8) 0.0266(10) 0.0017(7) 0.0066(7) 0.0009(6)
C13 0.0171(8) 0.0122(8) 0.0154(8) -0.0015(6) 0.0043(7) -0.0027(6)
C14 0.0149(8) 0.0167(8) 0.0223(9) -0.0032(7) -0.0007(7) -0.0040(6)

loop_
_atom_type_symbol
_atom_type_description
_atom_type_scat_dispersion_real
_atom_type_scat_dispersion_imag
_atom_type_scat_source
C C 0.0033 0.0016 'International Tables Vol C Tables 4.2.6.8 and 6.1.1.4'
H H 0.0000 0.0000 'International Tables Vol C Tables 4.2.6.8 and 6.1.1.4'
N N 0.0061 0.0033 'International Tables Vol C Tables 4.2.6.8 and 6.1.1.4'
O O 0.0106 0.0060 'International Tables Vol C Tables 4.2.6.8 and 6.1.1.4'
S S 0.1246 0.1234 'International Tables Vol C Tables 4.2.6.8 and 6.1.1.4'

loop_
_geom_angle_atom_site_label_1
_geom_angle_atom_site_label_2
_geom_angle_atom_site_label_3
_geom_angle
C1 S1 C7 88.45(7)
C4 O1 C14 117.24(12)
C7 N1 C6 110.38(12)
C7 N2 C8 126.40(13)
C7 N2 H101 116.7(12)
C8 N2 H101 116.4(12)
C2 C1 C6 121.14(14)
C2 C1 S1 129.08(12)
C6 C1 S1 109.77(11)
C1 C2 C3 118.96(14)
C1 C2 H2 120.5
C3 C2 H2 120.5
C2 C3 C4 119.90(14)
C2 C3 H3 120.0
C4 C3 H3 120.0
O1 C4 C5 114.80(13)
O1 C4 C3 124.15(13)
C5 C4 C3 121.05(14)
C6 C5 C4 119.28(13)
C6 C5 H5 120.4
C4 C5 H5 120.4
C5 C6 N1 125.27(13)
C5 C6 C1 119.65(13)
N1 C6 C1 115.08(13)
N1 C7 N2 122.06(14)
N1 C7 S1 116.29(11)
N2 C7 S1 121.56(11)
C13 C8 C9 119.79(14)
C13 C8 N2 122.45(14)
C9 C8 N2 117.70(14)
C10 C9 C8 119.96(15)
C10 C9 H9 120.0
C8 C9 H9 120.0
C9 C10 C11 120.63(15)
C9 C10 H10 119.7
C11 C10 H10 119.7
C12 C11 C10 119.23(15)
C12 C11 H11 120.4
C10 C11 H11 120.4
C11 C12 C13 120.98(15)
C11 C12 H12 119.5
C13 C12 H12 119.5
C12 C13 C8 119.41(15)
C12 C13 H13 120.3
C8 C13 H13 120.3
O1 C14 H14A 109.5
O1 C14 H14B 109.5
H14A C14 H14B 109.5
O1 C14 H14C 109.5
H14A C14 H14C 109.5
H14B C14 H14C 109.5

loop_
_geom_bond_atom_site_label_1
_geom_bond_atom_site_label_2
_geom_bond_distance
S1 C1 1.7465(15)
S1 C7 1.7612(15)
O1 C4 1.3717(19)
O1 C14 1.4207(18)
N1 C7 1.3058(19)
N1 C6 1.3950(19)
N2 C7 1.356(2)
N2 C8 1.4132(19)
N2 H101 0.90(2)
C1 C2 1.386(2)
C1 C6 1.406(2)
C2 C3 1.390(2)
C2 H2 0.9300
C3 C4 1.398(2)
C3 H3 0.9300
C4 C5 1.388(2)
C5 C6 1.383(2)
C5 H5 0.9300
C8 C13 1.394(2)
C8 C9 1.395(2)
C9 C10 1.383(2)
C9 H9 0.9300
C10 C11 1.389(2)
C10 H10 0.9300
C11 C12 1.385(2)
C11 H11 0.9300
C12 C13 1.390(2)
C12 H12 0.9300
C13 H13 0.9300
C14 H14A 0.9600
C14 H14B 0.9600
C14 H14C 0.9600

loop_
_geom_torsion_atom_site_label_1
_geom_torsion_atom_site_label_2
_geom_torsion_atom_site_label_3
_geom_torsion_atom_site_label_4
_geom_torsion
C7 S1 C1 C2 -179.10(15)
C7 S1 C1 C6 0.08(11)
C6 C1 C2 C3 1.3(2)
S1 C1 C2 C3 -179.61(12)
C1 C2 C3 C4 -0.6(2)
C14 O1 C4 C5 -172.39(14)
C14 O1 C4 C3 7.2(2)
C2 C3 C4 O1 -179.49(14)
C2 C3 C4 C5 0.1(2)
O1 C4 C5 C6 179.48(13)
C3 C4 C5 C6 -0.1(2)
C4 C5 C6 N1 -178.88(14)
C4 C5 C6 C1 0.7(2)
C7 N1 C6 C5 -178.80(14)
C7 N1 C6 C1 1.57(19)
C2 C1 C6 C5 -1.3(2)
S1 C1 C6 C5 179.40(12)
C2 C1 C6 N1 178.32(14)
S1 C1 C6 N1 -0.95(17)
C6 N1 C7 N2 175.07(14)
C6 N1 C7 S1 -1.51(17)
C8 N2 C7 N1 176.05(14)
C8 N2 C7 S1 -7.5(2)
C1 S1 C7 N1 0.85(12)
C1 S1 C7 N2 -175.74(13)
C7 N2 C8 C13 -47.7(2)
C7 N2 C8 C9 135.26(16)
C13 C8 C9 C10 -1.0(2)
N2 C8 C9 C10 176.15(13)
C8 C9 C10 C11 1.2(2)
C9 C10 C11 C12 -0.3(2)
C10 C11 C12 C13 -0.9(2)
C11 C12 C13 C8 1.1(2)
C9 C8 C13 C12 -0.2(2)
N2 C8 C13 C12 -177.16(14)
